data_7211506
loop_
_publ_author_name
'Deng, Zhao-Peng'
'Huo, Li-Hua'
'Wang, Huan-Yu'
'Gao, Shan'
'Zhao, Hui'

_publ_section_title
;
 A series of three-dimensional lanthanide metal--organic frameworks with
 biphenylethene-4,4&#x2032;-dicarboxylic acid: Hydrothermal syntheses and
 structures
;
_journal_issue 5
_journal_name_full CrystEngComm
_journal_page_first 1526
_journal_paper_doi 10.1039/b905736f
_journal_volume 12
_journal_year 2010
_chemical_formula_moiety 'C24 H19 La O8'
_chemical_formula_sum 'C24 H19 La O8'
_chemical_formula_weight 574.30
_chemical_name_systematic
;
?
;
_space_group_IT_number 14
_symmetry_cell_setting monoclinic
_symmetry_space_group_name_Hall '-P 2yn'
_symmetry_space_group_name_H-M 'P 1 21/n 1'
_atom_sites_solution_hydrogens geom
_atom_sites_solution_primary direct
_atom_sites_solution_secondary difmap
_audit_creation_method SHELXL-97
_cell_angle_alpha 90.00
_cell_angle_beta 108.56(3)
_cell_angle_gamma 90.00
_cell_formula_units_Z 4
_cell_length_a 19.867(4)
_cell_length_b 5.4816(11)
_cell_length_c 20.025(4)
_cell_measurement_reflns_used 24631
_cell_measurement_temperature 295(2)
_cell_measurement_theta_max 27.43
_cell_measurement_theta_min 3.06
_cell_volume 2067.4(8)
_computing_cell_refinement RAPID-AUTO
_computing_data_collection 'RAPID-AUTO (Rigaku Corporation, 1998)'
_computing_data_reduction 'CrystalStructure (Rigaku/MSC and Rigaku Corporation, 2002)'
_computing_molecular_graphics 'ORTEP-II (Johnson, 1976)'
_computing_publication_material SHELXL-97
_computing_structure_refinement 'SHELXL-97 (Sheldrick, 1997)'
_computing_structure_solution 'SHELXS-97 (Sheldrick, 1997)'
_diffrn_ambient_temperature 295(2)
_diffrn_detector_area_resol_mean 10.000
_diffrn_measured_fraction_theta_full 0.999
_diffrn_measured_fraction_theta_max 0.999
_diffrn_measurement_device_type 'Rigaku RAXIS-RAPID'
_diffrn_measurement_method \w
_diffrn_radiation_monochromator graphite
_diffrn_radiation_source 'fine-focus sealed tube'
_diffrn_radiation_type MoK\a
_diffrn_radiation_wavelength 0.71073
_diffrn_reflns_av_R_equivalents 0.0459
_diffrn_reflns_av_sigmaI/netI 0.0296
_diffrn_reflns_limit_h_max 25
_diffrn_reflns_limit_h_min -25
_diffrn_reflns_limit_k_max 7
_diffrn_reflns_limit_k_min -7
_diffrn_reflns_limit_l_max 25
_diffrn_reflns_limit_l_min -25
_diffrn_reflns_number 30183
_diffrn_reflns_theta_full 27.44
_diffrn_reflns_theta_max 27.44
_diffrn_reflns_theta_min 3.05
_diffrn_standards_decay_% 0
_diffrn_standards_interval_count 0
_diffrn_standards_interval_time 0
_diffrn_standards_number 0
_exptl_absorpt_coefficient_mu 2.118
_exptl_absorpt_correction_T_max 0.9015
_exptl_absorpt_correction_T_min 0.6767
_exptl_absorpt_correction_type multi-scan
_exptl_absorpt_process_details 'ABSCOR (Higashi, 1995)'
_exptl_crystal_colour colorless
_exptl_crystal_density_diffrn 1.845
_exptl_crystal_density_method 'not measured'
_exptl_crystal_description block
_exptl_crystal_F_000 1136
_exptl_crystal_size_max 0.20
_exptl_crystal_size_mid 0.10
_exptl_crystal_size_min 0.05
_refine_diff_density_max 0.789
_refine_diff_density_min -0.668
_refine_diff_density_rms 0.087
_refine_ls_extinction_method none
_refine_ls_goodness_of_fit_ref 1.076
_refine_ls_hydrogen_treatment mixed
_refine_ls_matrix_type full
_refine_ls_number_parameters 310
_refine_ls_number_reflns 4699
_refine_ls_number_restraints 6
_refine_ls_restrained_S_all 1.076
_refine_ls_R_factor_all 0.0289
_refine_ls_R_factor_gt 0.0238
_refine_ls_shift/su_max 0.003
_refine_ls_shift/su_mean 0.000
_refine_ls_structure_factor_coef Fsqd
_refine_ls_weighting_details 'calc w=1/[\s^2^(Fo^2^)+(0.0207P)^2^+2.2400P] where P=(Fo^2^+2Fc^2^)/3'
_refine_ls_weighting_scheme calc
_refine_ls_wR_factor_gt 0.0546
_refine_ls_wR_factor_ref 0.0564
_reflns_number_gt 4208
_reflns_number_total 4699
_reflns_threshold_expression I>2\s(I)
_cod_data_source_file b905736f.txt
_cod_data_source_block complex7
_cod_original_sg_symbol_H-M 'P 21/n'
_cod_database_code 7211506

loop_
_symmetry_equiv_pos_as_xyz
'x, y, z'
'-x+1/2, y+1/2, -z+1/2'
'-x, -y, -z'
'x-1/2, -y-1/2, z-1/2'

loop_
_atom_site_label
_atom_site_type_symbol
_atom_site_fract_x
_atom_site_fract_y
_atom_site_fract_z
_atom_site_U_iso_or_equiv
_atom_site_adp_type
_atom_site_occupancy
_atom_site_symmetry_multiplicity
_atom_site_calc_flag
_atom_site_refinement_flags
La1 La 0.623433(7) 0.46766(2) 0.122454(7) 0.01780(5) Uani 1 1 d .
O1W O 0.73765(12) 0.4866(4) 0.23144(14) 0.0442(6) Uani 1 1 d D
H1W1 H 0.7714(14) 0.466(7) 0.2174(18) 0.066 Uiso 1 1 d D
H1W2 H 0.7448(19) 0.546(7) 0.2701(11) 0.066 Uiso 1 1 d D
O2W O 0.56073(11) 0.8451(4) 0.05036(12) 0.0413(5) Uani 1 1 d D
H2W1 H 0.5822(15) 0.917(7) 0.0270(16) 0.062 Uiso 1 1 d D
H2W2 H 0.5193(8) 0.814(7) 0.0294(16) 0.062 Uiso 1 1 d D
O1 O 0.42329(9) 0.6615(4) 0.00592(9) 0.0290(4) Uani 1 1 d .
O2 O 0.49047(9) 0.4368(4) 0.09575(10) 0.0316(4) Uani 1 1 d .
O3 O -0.11557(10) 0.6652(4) 0.28961(10) 0.0326(4) Uani 1 1 d .
O4 O -0.10462(11) 0.2624(3) 0.29359(11) 0.0326(5) Uani 1 1 d .
O5 O 0.70240(10) 0.1363(4) 0.10945(11) 0.0348(5) Uani 1 1 d .
O6 O 0.70834(11) -0.2620(4) 0.09376(13) 0.0394(5) Uani 1 1 d .
C1 C 0.43289(13) 0.5353(5) 0.06199(13) 0.0238(5) Uani 1 1 d .
C2 C 0.37083(13) 0.5077(5) 0.08889(13) 0.0229(5) Uani 1 1 d .
C3 C 0.36765(14) 0.3123(6) 0.13168(14) 0.0294(6) Uani 1 1 d .
H3 H 0.4040 0.1974 0.1438 0.035 Uiso 1 1 calc R
C4 C 0.31004(14) 0.2883(6) 0.15639(15) 0.0306(6) Uani 1 1 d .
H4 H 0.3076 0.1539 0.1839 0.037 Uiso 1 1 calc R
C5 C 0.25582(14) 0.4613(5) 0.14080(14) 0.0274(6) Uani 1 1 d .
C6 C 0.25994(14) 0.6577(5) 0.09804(14) 0.0298(6) Uani 1 1 d .
H6 H 0.2243 0.7753 0.0869 0.036 Uiso 1 1 calc R
C7 C 0.31647(13) 0.6801(5) 0.07182(14) 0.0276(6) Uani 1 1 d .
H7 H 0.3180 0.8107 0.0427 0.033 Uiso 1 1 calc R
C8 C 0.19673(15) 0.4260(6) 0.16931(15) 0.0319(6) Uani 1 1 d .
H8 H 0.2002 0.2927 0.1990 0.038 Uiso 1 1 calc R
C9 C 0.13922(14) 0.5627(5) 0.15746(15) 0.0301(6) Uani 1 1 d .
H9 H 0.1351 0.6941 0.1271 0.036 Uiso 1 1 calc R
C10 C 0.08094(14) 0.5285(5) 0.18738(14) 0.0260(5) Uani 1 1 d .
C11 C 0.07570(14) 0.3240(5) 0.22747(14) 0.0283(6) Uani 1 1 d .
H11 H 0.1097 0.2013 0.2354 0.034 Uiso 1 1 calc R
C12 C 0.02066(13) 0.3025(5) 0.25533(14) 0.0253(5) Uani 1 1 d .
H12 H 0.0167 0.1626 0.2801 0.030 Uiso 1 1 calc R
C13 C -0.02880(13) 0.4894(4) 0.24650(13) 0.0205(5) Uani 1 1 d .
C14 C -0.02420(13) 0.6946(5) 0.20731(13) 0.0242(5) Uani 1 1 d .
H14 H -0.0571 0.8203 0.2013 0.029 Uiso 1 1 calc R
C15 C 0.02969(14) 0.7109(5) 0.17716(14) 0.0270(6) Uani 1 1 d .
H15 H 0.0316 0.8458 0.1497 0.032 Uiso 1 1 calc R
C16 C -0.08649(13) 0.4714(5) 0.27949(13) 0.0215(5) Uani 1 1 d .
C17 C 0.73089(13) -0.0481(5) 0.09343(13) 0.0220(5) Uani 1 1 d .
C18 C 0.79661(13) -0.0142(4) 0.07285(13) 0.0209(5) Uani 1 1 d .
C19 C 0.83810(14) 0.1932(5) 0.09267(14) 0.0273(5) Uani 1 1 d .
H19 H 0.8250 0.3147 0.1186 0.033 Uiso 1 1 calc R
C20 C 0.89918(14) 0.2194(5) 0.07384(15) 0.0288(6) Uani 1 1 d .
H20 H 0.9274 0.3571 0.0885 0.035 Uiso 1 1 calc R
C21 C 0.91910(13) 0.0444(5) 0.03355(14) 0.0244(5) Uani 1 1 d .
C22 C 0.87550(14) -0.1616(5) 0.01204(15) 0.0304(6) Uani 1 1 d .
H22 H 0.8868 -0.2785 -0.0163 0.036 Uiso 1 1 calc R
C23 C 0.81602(13) -0.1917(5) 0.03274(14) 0.0270(5) Uani 1 1 d .
H23 H 0.7886 -0.3320 0.0197 0.032 Uiso 1 1 calc R
C24 C 0.98484(14) 0.0794(5) 0.01567(15) 0.0288(6) Uani 1 1 d .
H24 H 1.0075 0.2291 0.0277 0.035 Uiso 1 1 calc R

loop_
_atom_site_aniso_label
_atom_site_aniso_U_11
_atom_site_aniso_U_22
_atom_site_aniso_U_33
_atom_site_aniso_U_23
_atom_site_aniso_U_13
_atom_site_aniso_U_12
La1 0.01447(7) 0.01974(8) 0.02109(8) 0.00102(5) 0.00832(5) 0.00169(5)
O1W 0.0333(12) 0.0357(12) 0.0485(14) -0.0061(10) -0.0087(11) -0.0019(9)
O2W 0.0276(11) 0.0361(13) 0.0520(13) 0.0151(10) 0.0008(10) -0.0028(9)
O1 0.0233(9) 0.0418(12) 0.0246(9) 0.0000(8) 0.0112(8) -0.0008(8)
O2 0.0175(9) 0.0448(12) 0.0345(10) 0.0064(9) 0.0112(8) 0.0036(8)
O3 0.0363(11) 0.0301(11) 0.0400(11) -0.0034(9) 0.0244(9) 0.0036(8)
O4 0.0387(11) 0.0293(11) 0.0379(11) 0.0022(8) 0.0236(9) -0.0051(8)
O5 0.0340(11) 0.0285(11) 0.0528(12) -0.0008(9) 0.0293(10) 0.0064(8)
O6 0.0350(12) 0.0266(11) 0.0696(15) 0.0004(10) 0.0350(11) -0.0035(8)
C1 0.0173(12) 0.0306(14) 0.0246(12) -0.0051(10) 0.0083(10) -0.0025(10)
C2 0.0152(11) 0.0314(14) 0.0226(11) -0.0018(10) 0.0066(10) -0.0005(9)
C3 0.0212(13) 0.0351(15) 0.0334(14) 0.0077(12) 0.0108(11) 0.0072(11)
C4 0.0245(14) 0.0362(15) 0.0323(14) 0.0095(12) 0.0110(12) 0.0019(11)
C5 0.0194(12) 0.0395(16) 0.0256(12) -0.0017(11) 0.0104(11) -0.0014(11)
C6 0.0219(13) 0.0358(16) 0.0349(14) 0.0034(12) 0.0135(12) 0.0063(11)
C7 0.0220(13) 0.0313(15) 0.0321(14) 0.0058(11) 0.0123(11) 0.0028(11)
C8 0.0265(14) 0.0411(17) 0.0330(14) 0.0043(12) 0.0164(12) -0.0002(12)
C9 0.0252(13) 0.0375(16) 0.0319(14) 0.0027(12) 0.0155(12) -0.0026(11)
C10 0.0206(13) 0.0321(14) 0.0273(12) -0.0031(11) 0.0104(11) -0.0023(10)
C11 0.0260(13) 0.0260(14) 0.0360(14) 0.0009(11) 0.0141(12) 0.0049(11)
C12 0.0253(13) 0.0227(12) 0.0306(13) 0.0036(11) 0.0128(11) 0.0019(10)
C13 0.0174(11) 0.0237(13) 0.0223(11) -0.0021(9) 0.0088(10) -0.0032(9)
C14 0.0217(12) 0.0246(13) 0.0287(13) 0.0028(11) 0.0115(11) 0.0024(10)
C15 0.0259(13) 0.0280(13) 0.0298(13) 0.0065(11) 0.0125(11) -0.0013(11)
C16 0.0216(12) 0.0233(13) 0.0197(11) -0.0011(9) 0.0069(10) -0.0032(9)
C17 0.0188(12) 0.0260(13) 0.0243(12) 0.0039(10) 0.0114(10) 0.0028(9)
C18 0.0180(12) 0.0223(13) 0.0246(12) 0.0026(9) 0.0099(10) 0.0017(9)
C19 0.0260(13) 0.0255(13) 0.0350(14) -0.0067(11) 0.0162(12) -0.0013(11)
C20 0.0238(13) 0.0295(14) 0.0368(15) -0.0048(12) 0.0147(12) -0.0064(10)
C21 0.0197(12) 0.0290(14) 0.0277(13) 0.0030(10) 0.0121(11) 0.0014(10)
C22 0.0273(14) 0.0307(16) 0.0394(15) -0.0079(12) 0.0193(12) -0.0018(11)
C23 0.0213(13) 0.0257(13) 0.0381(15) -0.0053(12) 0.0151(11) -0.0056(10)
C24 0.0218(13) 0.0336(15) 0.0350(14) 0.0005(12) 0.0146(11) -0.0043(10)

loop_
_atom_type_symbol
_atom_type_description
_atom_type_scat_dispersion_real
_atom_type_scat_dispersion_imag
_atom_type_scat_source
C C 0.0033 0.0016 'International Tables Vol C Tables 4.2.6.8 and 6.1.1.4'
H H 0.0000 0.0000 'International Tables Vol C Tables 4.2.6.8 and 6.1.1.4'
O O 0.0106 0.0060 'International Tables Vol C Tables 4.2.6.8 and 6.1.1.4'
La La -0.2871 2.4523 'International Tables Vol C Tables 4.2.6.8 and 6.1.1.4'

loop_
_geom_angle_atom_site_label_1
_geom_angle_atom_site_label_2
_geom_angle_atom_site_label_3
_geom_angle
_geom_angle_site_symmetry_1
_geom_angle_site_symmetry_3
O4 La1 O6 91.66(7) 2 1_565
O4 La1 O3 83.95(7) 2 2_545
O6 La1 O3 141.44(7) 1_565 2_545
O4 La1 O5 143.19(7) 2 .
O6 La1 O5 84.96(7) 1_565 .
O3 La1 O5 76.51(7) 2_545 .
O4 La1 O2 79.14(7) 2 .
O6 La1 O2 137.96(7) 1_565 .
O3 La1 O2 78.82(7) 2_545 .
O5 La1 O2 125.80(7) . .
O4 La1 O1 142.52(7) 2 3_665
O6 La1 O1 89.33(7) 1_565 3_665
O3 La1 O1 116.78(7) 2_545 3_665
O5 La1 O1 74.20(7) . 3_665
O2 La1 O1 75.33(7) . 3_665
O4 La1 O1W 71.35(8) 2 .
O6 La1 O1W 71.98(8) 1_565 .
O3 La1 O1W 70.33(8) 2_545 .
O5 La1 O1W 72.77(8) . .
O2 La1 O1W 138.90(8) . .
O1 La1 O1W 143.14(8) 3_665 .
O4 La1 O2W 72.85(7) 2 .
O6 La1 O2W 68.43(7) 1_565 .
O3 La1 O2W 143.60(7) 2_545 .
O5 La1 O2W 137.30(7) . .
O2 La1 O2W 69.66(7) . .
O1 La1 O2W 72.78(7) 3_665 .
O1W La1 O2W 124.71(7) . .
La1 O1W H1W1 107(3) . .
La1 O1W H1W2 131(3) . .
H1W1 O1W H1W2 118(2) . .
La1 O2W H2W1 117(3) . .
La1 O2W H2W2 110(3) . .
H2W1 O2W H2W2 115.3(19) . .
C1 O1 La1 129.87(17) . 3_665
C1 O2 La1 143.08(18) . .
C16 O3 La1 145.37(17) . 2
C16 O4 La1 150.75(17) . 2_545
C17 O5 La1 167.97(19) . .
C17 O6 La1 147.17(17) . 1_545
O2 C1 O1 124.2(2) . .
O2 C1 C2 118.5(2) . .
O1 C1 C2 117.3(2) . .
C3 C2 C7 119.4(2) . .
C3 C2 C1 120.2(2) . .
C7 C2 C1 120.3(2) . .
C2 C3 C4 119.9(3) . .
C2 C3 H3 120.1 . .
C4 C3 H3 120.1 . .
C3 C4 C5 121.4(3) . .
C3 C4 H4 119.3 . .
C5 C4 H4 119.3 . .
C6 C5 C4 118.1(2) . .
C6 C5 C8 123.3(3) . .
C4 C5 C8 118.6(3) . .
C7 C6 C5 120.9(2) . .
C7 C6 H6 119.6 . .
C5 C6 H6 119.6 . .
C6 C7 C2 120.3(3) . .
C6 C7 H7 119.9 . .
C2 C7 H7 119.9 . .
C9 C8 C5 127.3(3) . .
C9 C8 H8 116.4 . .
C5 C8 H8 116.4 . .
C8 C9 C10 126.9(3) . .
C8 C9 H9 116.6 . .
C10 C9 H9 116.6 . .
C15 C10 C11 118.2(2) . .
C15 C10 C9 118.7(2) . .
C11 C10 C9 123.0(2) . .
C12 C11 C10 120.8(2) . .
C12 C11 H11 119.6 . .
C10 C11 H11 119.6 . .
C11 C12 C13 120.2(2) . .
C11 C12 H12 119.9 . .
C13 C12 H12 119.9 . .
C14 C13 C12 119.8(2) . .
C14 C13 C16 120.0(2) . .
C12 C13 C16 120.3(2) . .
C15 C14 C13 119.7(2) . .
C15 C14 H14 120.2 . .
C13 C14 H14 120.2 . .
C14 C15 C10 121.2(2) . .
C14 C15 H15 119.4 . .
C10 C15 H15 119.4 . .
O3 C16 O4 123.6(2) . .
O3 C16 C13 118.1(2) . .
O4 C16 C13 118.2(2) . .
O5 C17 O6 124.2(2) . .
O5 C17 C18 118.4(2) . .
O6 C17 C18 117.4(2) . .
C19 C18 C23 119.3(2) . .
C19 C18 C17 120.9(2) . .
C23 C18 C17 119.8(2) . .
C18 C19 C20 119.9(2) . .
C18 C19 H19 120.0 . .
C20 C19 H19 120.0 . .
C19 C20 C21 121.4(3) . .
C19 C20 H20 119.3 . .
C21 C20 H20 119.3 . .
C20 C21 C22 118.1(2) . .
C20 C21 C24 119.3(2) . .
C22 C21 C24 122.6(2) . .
C23 C22 C21 120.5(3) . .
C23 C22 H22 119.8 . .
C21 C22 H22 119.8 . .
C22 C23 C18 120.7(3) . .
C22 C23 H23 119.7 . .
C18 C23 H23 119.7 . .
C24 C24 C21 127.0(3) 3_755 .
C24 C24 H24 116.5 3_755 .
C21 C24 H24 116.5 . .

loop_
_geom_bond_atom_site_label_1
_geom_bond_atom_site_label_2
_geom_bond_distance
_geom_bond_site_symmetry_2
La1 O4 2.4446(19) 2
La1 O6 2.447(2) 1_565
La1 O3 2.4596(19) 2_545
La1 O5 2.4676(19) .
La1 O2 2.5285(19) .
La1 O1 2.5402(19) 3_665
La1 O1W 2.602(2) .
La1 O2W 2.602(2) .
O1W H1W1 0.81(3) .
O1W H1W2 0.81(3) .
O2W H2W1 0.83(3) .
O2W H2W2 0.82(3) .
O1 C1 1.281(3) .
O1 La1 2.5402(19) 3_665
O2 C1 1.251(3) .
O3 C16 1.256(3) .
O3 La1 2.4596(19) 2
O4 C16 1.260(3) .
O4 La1 2.4446(19) 2_545
O5 C17 1.249(3) .
O6 C17 1.256(3) .
O6 La1 2.4471(19) 1_545
C1 C2 1.502(3) .
C2 C3 1.386(4) .
C2 C7 1.393(4) .
C3 C4 1.390(4) .
C3 H3 0.9300 .
C4 C5 1.394(4) .
C4 H4 0.9300 .
C5 C6 1.394(4) .
C5 C8 1.472(4) .
C6 C7 1.388(4) .
C6 H6 0.9300 .
C7 H7 0.9300 .
C8 C9 1.323(4) .
C8 H8 0.9300 .
C9 C10 1.475(4) .
C9 H9 0.9300 .
C10 C15 1.395(4) .
C10 C11 1.402(4) .
C11 C12 1.382(4) .
C11 H11 0.9300 .
C12 C13 1.392(4) .
C12 H12 0.9300 .
C13 C14 1.391(4) .
C13 C16 1.497(3) .
C14 C15 1.389(3) .
C14 H14 0.9300 .
C15 H15 0.9300 .
C17 C18 1.500(3) .
C18 C19 1.386(4) .
C18 C23 1.392(4) .
C19 C20 1.388(4) .
C19 H19 0.9300 .
C20 C21 1.390(4) .
C20 H20 0.9300 .
C21 C22 1.405(4) .
C21 C24 1.472(3) .
C22 C23 1.381(3) .
C22 H22 0.9300 .
C23 H23 0.9300 .
C24 C24 1.325(6) 3_755
C24 H24 0.9300 .

loop_
_geom_hbond_atom_site_label_D
_geom_hbond_atom_site_label_H
_geom_hbond_atom_site_label_A
_geom_hbond_distance_DH
_geom_hbond_distance_HA
_geom_hbond_distance_DA
_geom_hbond_angle_DHA
_geom_hbond_site_symmetry_A
O1W H1W1 O3 0.81(3) 2.50(3) 2.942(3) 115(3) 1_655
O1W H1W2 O1W 0.81(3) 2.44(4) 2.841(3) 111(3) 2_655
O2W H2W1 O1 0.83(3) 2.40(3) 2.986(3) 129(4) 3_675
O2W H2W2 O1 0.82(3) 2.00(2) 2.777(3) 160(3) .

loop_
_geom_torsion_atom_site_label_1
_geom_torsion_atom_site_label_2
_geom_torsion_atom_site_label_3
_geom_torsion_atom_site_label_4
_geom_torsion
_geom_torsion_site_symmetry_1
_geom_torsion_site_symmetry_4
O4 La1 O2 C1 82.6(3) 2 .
O6 La1 O2 C1 2.3(3) 1_565 .
O3 La1 O2 C1 168.5(3) 2_545 .
O5 La1 O2 C1 -127.4(3) . .
O1 La1 O2 C1 -69.8(3) 3_665 .
O1W La1 O2 C1 126.9(3) . .
O2W La1 O2 C1 7.0(3) . .
O4 La1 O5 C17 151.0(8) 2 .
O6 La1 O5 C17 -123.0(9) 1_565 .
O3 La1 O5 C17 91.1(9) 2_545 .
O2 La1 O5 C17 25.9(9) . .
O1 La1 O5 C17 -32.2(8) 3_665 .
O1W La1 O5 C17 164.4(9) . .
O2W La1 O5 C17 -72.7(9) . .
La1 O2 C1 O1 26.0(5) . .
La1 O2 C1 C2 -153.2(2) . .
La1 O1 C1 O2 93.9(3) 3_665 .
La1 O1 C1 C2 -87.0(3) 3_665 .
O2 C1 C2 C3 -24.0(4) . .
O1 C1 C2 C3 156.8(3) . .
O2 C1 C2 C7 155.2(3) . .
O1 C1 C2 C7 -24.0(4) . .
C7 C2 C3 C4 0.8(4) . .
C1 C2 C3 C4 180.0(3) . .
C2 C3 C4 C5 -1.9(4) . .
C3 C4 C5 C6 1.5(4) . .
C3 C4 C5 C8 -179.4(3) . .
C4 C5 C6 C7 0.0(4) . .
C8 C5 C6 C7 -179.1(3) . .
C5 C6 C7 C2 -1.1(4) . .
C3 C2 C7 C6 0.7(4) . .
C1 C2 C7 C6 -178.5(2) . .
C6 C5 C8 C9 2.7(5) . .
C4 C5 C8 C9 -176.3(3) . .
C5 C8 C9 C10 -178.7(3) . .
C8 C9 C10 C15 170.7(3) . .
C8 C9 C10 C11 -7.4(5) . .
C15 C10 C11 C12 0.8(4) . .
C9 C10 C11 C12 178.9(3) . .
C10 C11 C12 C13 -2.8(4) . .
C11 C12 C13 C14 2.3(4) . .
C11 C12 C13 C16 -177.2(2) . .
C12 C13 C14 C15 0.1(4) . .
C16 C13 C14 C15 179.6(2) . .
C13 C14 C15 C10 -2.2(4) . .
C11 C10 C15 C14 1.7(4) . .
C9 C10 C15 C14 -176.5(2) . .
La1 O3 C16 O4 78.9(4) 2 .
La1 O3 C16 C13 -103.3(3) 2 .
La1 O4 C16 O3 -58.2(5) 2_545 .
La1 O4 C16 C13 124.0(3) 2_545 .
C14 C13 C16 O3 -21.3(3) . .
C12 C13 C16 O3 158.2(2) . .
C14 C13 C16 O4 156.6(2) . .
C12 C13 C16 O4 -23.9(4) . .
La1 O5 C17 O6 -53.3(10) . .
La1 O5 C17 C18 127.2(8) . .
La1 O6 C17 O5 -6.4(5) 1_545 .
La1 O6 C17 C18 173.1(2) 1_545 .
O5 C17 C18 C19 21.1(4) . .
O6 C17 C18 C19 -158.4(3) . .
O5 C17 C18 C23 -158.2(3) . .
O6 C17 C18 C23 22.2(4) . .
C23 C18 C19 C20 -1.5(4) . .
C17 C18 C19 C20 179.2(2) . .
C18 C19 C20 C21 1.8(4) . .
C19 C20 C21 C22 0.1(4) . .
C19 C20 C21 C24 -179.3(3) . .
C20 C21 C22 C23 -2.3(4) . .
C24 C21 C22 C23 177.1(3) . .
C21 C22 C23 C18 2.6(4) . .
C19 C18 C23 C22 -0.7(4) . .
C17 C18 C23 C22 178.7(2) . .
C20 C21 C24 C24 172.5(4) . 3_755
C22 C21 C24 C24 -6.8(5) . 3_755
